data_7228994
loop_
_publ_author_name
'Ma, Yan'
'Yang, Yong-Sheng'
'Jiang, Yu-Han'
'Li, Yue-Xue'
'Liu, Min'
'Li, Zhong-Feng'
'Han, Hong-Liang'
'Yang, Yu-Ping'
'Xin, Xiu-Lan'
'Jin, Qiong-Hua'

_publ_section_title
;
 Lanthanide contraction and chelating effect on a new family of lanthanide
 complexes with tetrakis(O-isopropyl)methyle-nediphosphonate: synthesis,
 structures and terahertz time-domain spectroscopy
;
_journal_issue 66
_journal_name_full 'RSC Adv.'
_journal_page_first 41651
_journal_paper_doi 10.1039/C7RA07888A
_journal_volume 7
_journal_year 2017
_chemical_formula_sum 'C28 H86 Cl4 O24 P4 Sc2'
_chemical_formula_weight 1162.57
_chemical_name_systematic
; 
 ? 
;
_space_group_IT_number 2
_symmetry_cell_setting triclinic
_symmetry_space_group_name_Hall '-P 1'
_symmetry_space_group_name_H-M 'P -1'
_atom_sites_solution_hydrogens geom
_atom_sites_solution_primary direct
_atom_sites_solution_secondary difmap
_audit_creation_method SHELXL-97
_audit_update_record
;
2017-07-07 deposited with the CCDC.
2017-08-18 downloaded from the CCDC.
;
_cell_angle_alpha 77.1300(10)
_cell_angle_beta 81.321(2)
_cell_angle_gamma 67.0670(10)
_cell_formula_units_Z 1
_cell_length_a 10.2541(11)
_cell_length_b 12.3626(14)
_cell_length_c 12.4492(16)
_cell_measurement_reflns_used 1868
_cell_measurement_temperature 298(2)
_cell_measurement_theta_max 22.704
_cell_measurement_theta_min 2.508
_cell_volume 1413.3(3)
_computing_cell_refinement 'Bruker SMART'
_computing_data_collection 'Bruker SMART'
_computing_data_reduction 'Bruker SHELXTL'
_computing_molecular_graphics 'Bruker SHELXTL'
_computing_publication_material 'Bruker SHELXTL'
_computing_structure_refinement 'SHELXL-97 (Sheldrick, 1997)'
_computing_structure_solution 'SHELXS-97 (Sheldrick, 1990)'
_diffrn_ambient_temperature 298(2)
_diffrn_measured_fraction_theta_full 0.983
_diffrn_measured_fraction_theta_max 0.983
_diffrn_measurement_device_type 'CCD area detector'
_diffrn_measurement_method 'phi and omega scans'
_diffrn_radiation_monochromator graphite
_diffrn_radiation_source 'fine-focus sealed tube'
_diffrn_radiation_type MoK\a
_diffrn_radiation_wavelength 0.71073
_diffrn_reflns_av_R_equivalents 0.0356
_diffrn_reflns_av_sigmaI/netI 0.0677
_diffrn_reflns_limit_h_max 11
_diffrn_reflns_limit_h_min -12
_diffrn_reflns_limit_k_max 13
_diffrn_reflns_limit_k_min -14
_diffrn_reflns_limit_l_max 14
_diffrn_reflns_limit_l_min -14
_diffrn_reflns_number 7178
_diffrn_reflns_theta_full 25.02
_diffrn_reflns_theta_max 25.02
_diffrn_reflns_theta_min 2.51
_exptl_absorpt_coefficient_mu 0.610
_exptl_absorpt_correction_T_max 0.8623
_exptl_absorpt_correction_T_min 0.8239
_exptl_absorpt_correction_type multi-scan
_exptl_absorpt_process_details sadabs
_exptl_crystal_density_diffrn 1.366
_exptl_crystal_density_method 'not measured'
_exptl_crystal_description block
_exptl_crystal_F_000 616
_exptl_crystal_size_max 0.33
_exptl_crystal_size_mid 0.27
_exptl_crystal_size_min 0.25
_refine_diff_density_max 0.638
_refine_diff_density_min -0.587
_refine_diff_density_rms 0.096
_refine_ls_extinction_method none
_refine_ls_goodness_of_fit_ref 0.998
_refine_ls_hydrogen_treatment mixed
_refine_ls_matrix_type full
_refine_ls_number_parameters 289
_refine_ls_number_reflns 4890
_refine_ls_number_restraints 0
_refine_ls_restrained_S_all 0.998
_refine_ls_R_factor_all 0.1155
_refine_ls_R_factor_gt 0.0711
_refine_ls_shift/su_max 0.001
_refine_ls_shift/su_mean 0.000
_refine_ls_structure_factor_coef Fsqd
_refine_ls_weighting_details 'calc w=1/[\s^2^(Fo^2^)+(0.1508P)^2^+0.0000P] where P=(Fo^2^+2Fc^2^)/3'
_refine_ls_weighting_scheme calc
_refine_ls_wR_factor_gt 0.2115
_refine_ls_wR_factor_ref 0.2474
_reflns_number_gt 2763
_reflns_number_total 4890
_reflns_threshold_expression >2sigma(I)
_cod_data_source_file c7ra07888a2.cif
_cod_data_source_block 111115e
_cod_depositor_comments
;
The following automatic conversions were performed:

'_symmetry_cell_setting' value 'Triclinic' changed to 'triclinic'
according to
/home/data/users/saulius/crontab/automatic-downloads/rss-feeds/RSC/lib/dictionaries/cif_core.dic
dictionary named 'cif_core.dic' version 2.4.2 from 2011-04-26.

Automatic conversion script
Id: cif_fix_values 4973 2017-02-22 13:04:09Z antanas 
;
_cod_original_sg_symbol_H-M P-1
_cod_database_code 7228994

loop_
_symmetry_equiv_pos_as_xyz
'x, y, z'
'-x, -y, -z'

loop_
_atom_site_label
_atom_site_type_symbol
_atom_site_fract_x
_atom_site_fract_y
_atom_site_fract_z
_atom_site_U_iso_or_equiv
_atom_site_adp_type
_atom_site_occupancy
_atom_site_symmetry_multiplicity
_atom_site_calc_flag
_atom_site_refinement_flags
Sc1 Sc 0.45475(10) 0.63631(8) 0.50657(8) 0.0437(3) Uani 1 1 d .
Cl1 Cl 0.86347(18) 0.41231(19) 0.66636(17) 0.0886(6) Uani 1 1 d .
Cl2 Cl 0.7728(3) 0.0204(2) 0.3679(3) 0.1488(13) Uani 1 1 d .
O1 O 0.4567(4) 0.5970(3) 0.6785(3) 0.0530(10) Uani 1 1 d .
O2 O 0.3013(4) 0.5509(4) 0.8474(3) 0.0611(11) Uani 1 1 d .
O3 O 0.4839(5) 0.6264(4) 0.8655(3) 0.0613(11) Uani 1 1 d .
O4 O 0.4498(4) 0.6903(3) 0.3362(3) 0.0522(10) Uani 1 1 d .
O5 O 0.5984(4) 0.7192(3) 0.1563(3) 0.0547(10) Uani 1 1 d .
O6 O 0.3416(4) 0.8315(3) 0.1653(3) 0.0605(11) Uani 1 1 d .
O7 O 0.6322(3) 0.4850(3) 0.4974(3) 0.0460(9) Uani 1 1 d .
H7D H 0.7191 0.4756 0.4955 0.055 Uiso 1 1 d R
O8 O 0.2574(4) 0.7796(4) 0.5255(3) 0.0709(12) Uani 1 1 d .
H8D H 0.1770 0.7855 0.5093 0.085 Uiso 1 1 d R
H8E H 0.2455 0.8380 0.5560 0.085 Uiso 1 1 d R
O9 O 0.5677(5) 0.7486(4) 0.5031(4) 0.0815(14) Uani 1 1 d .
H9F H 0.5460 0.8191 0.4662 0.098 Uiso 1 1 d R
H9G H 0.6441 0.7305 0.5335 0.098 Uiso 1 1 d R
O10 O 1.0110(6) 0.7928(6) 0.4745(6) 0.135(2) Uani 1 1 d .
H10F H 0.9462 0.8534 0.4422 0.162 Uiso 1 1 d R
H10G H 1.0418 0.7399 0.4338 0.162 Uiso 1 1 d R
O11 O 0.4951(9) 0.9698(6) 0.3854(7) 0.156(3) Uani 1 1 d .
H11C H 0.5729 0.9793 0.3623 0.187 Uiso 1 1 d R
H11D H 0.4754 0.9824 0.4514 0.187 Uiso 1 1 d R
O12 O 0.7930(9) 0.7000(10) 0.5926(8) 0.180(4) Uani 1 1 d .
H12F H 0.7792 0.6457 0.6429 0.216 Uiso 1 1 d R
P1 P 0.44794(15) 0.55173(13) 0.79828(11) 0.0454(4) Uani 1 1 d .
P2 P 0.45721(14) 0.71215(12) 0.21470(11) 0.0452(4) Uani 1 1 d .
C1 C 0.5642(6) 0.4030(5) 0.8368(4) 0.0501(14) Uani 1 1 d .
H1A H 0.5569 0.3834 0.9168 0.060 Uiso 1 1 calc R
H1B H 0.6601 0.4000 0.8145 0.060 Uiso 1 1 calc R
C2 C 0.1721(7) 0.6595(7) 0.8233(6) 0.082(2) Uani 1 1 d .
H2 H 0.1996 0.7244 0.7790 0.098 Uiso 1 1 calc R
C3 C 0.0849(9) 0.6311(10) 0.7597(9) 0.136(4) Uani 1 1 d .
H3A H 0.1278 0.6265 0.6859 0.204 Uiso 1 1 calc R
H3B H -0.0082 0.6925 0.7571 0.204 Uiso 1 1 calc R
H3C H 0.0778 0.5559 0.7942 0.204 Uiso 1 1 calc R
C4 C 0.1025(11) 0.6929(11) 0.9307(8) 0.161(5) Uani 1 1 d .
H4A H 0.0113 0.7555 0.9193 0.241 Uiso 1 1 calc R
H4B H 0.1604 0.7204 0.9632 0.241 Uiso 1 1 calc R
H4C H 0.0909 0.6247 0.9793 0.241 Uiso 1 1 calc R
C5 C 0.5634(9) 0.7047(7) 0.8195(6) 0.079(2) Uani 1 1 d .
H5 H 0.5745 0.7165 0.7387 0.095 Uiso 1 1 calc R
C6 C 0.4776(11) 0.8198(8) 0.8594(8) 0.117(3) Uani 1 1 d .
H6A H 0.3834 0.8500 0.8349 0.176 Uiso 1 1 calc R
H6B H 0.5216 0.8770 0.8301 0.176 Uiso 1 1 calc R
H6C H 0.4727 0.8060 0.9386 0.176 Uiso 1 1 calc R
C7 C 0.7038(10) 0.6428(10) 0.8693(9) 0.124(4) Uani 1 1 d .
H7A H 0.6922 0.6501 0.9456 0.186 Uiso 1 1 calc R
H7B H 0.7694 0.6787 0.8305 0.186 Uiso 1 1 calc R
H7C H 0.7400 0.5599 0.8636 0.186 Uiso 1 1 calc R
C8 C 0.6628(8) 0.7972(7) 0.1837(6) 0.077(2) Uani 1 1 d .
H8A H 0.5969 0.8497 0.2327 0.093 Uiso 1 1 calc R
C9 C 0.6962(11) 0.8690(8) 0.0779(8) 0.124(3) Uani 1 1 d .
H9A H 0.7412 0.9187 0.0927 0.185 Uiso 1 1 calc R
H9B H 0.6100 0.9182 0.0428 0.185 Uiso 1 1 calc R
H9C H 0.7589 0.8164 0.0301 0.185 Uiso 1 1 calc R
C10 C 0.7923(10) 0.7193(10) 0.2380(9) 0.131(4) Uani 1 1 d .
H10A H 0.7730 0.6585 0.2932 0.197 Uiso 1 1 calc R
H10B H 0.8249 0.7655 0.2724 0.197 Uiso 1 1 calc R
H10C H 0.8642 0.6828 0.1843 0.197 Uiso 1 1 calc R
C11 C 0.1997(6) 0.8847(6) 0.2188(6) 0.0686(18) Uani 1 1 d .
H11 H 0.1867 0.8270 0.2835 0.082 Uiso 1 1 calc R
C12 C 0.1916(9) 0.9912(8) 0.2564(8) 0.112(3) Uani 1 1 d .
H12A H 0.2700 0.9713 0.3001 0.167 Uiso 1 1 calc R
H12B H 0.1041 1.0208 0.3001 0.167 Uiso 1 1 calc R
H12C H 0.1953 1.0514 0.1935 0.167 Uiso 1 1 calc R
C13 C 0.0940(8) 0.9046(8) 0.1368(8) 0.113(3) Uani 1 1 d .
H13A H -0.0007 0.9368 0.1699 0.170 Uiso 1 1 calc R
H13B H 0.1089 0.8300 0.1164 0.170 Uiso 1 1 calc R
H13C H 0.1068 0.9597 0.0722 0.170 Uiso 1 1 calc R
C14 C 0.8718(13) 0.6354(11) 0.5233(11) 0.146(4) Uani 1 1 d .
H14A H 0.9619 0.6447 0.5104 0.218 Uiso 1 1 calc R
H14B H 0.8268 0.6597 0.4550 0.218 Uiso 1 1 calc R
H14C H 0.8861 0.5532 0.5523 0.218 Uiso 1 1 calc R

loop_
_atom_site_aniso_label
_atom_site_aniso_U_11
_atom_site_aniso_U_22
_atom_site_aniso_U_33
_atom_site_aniso_U_23
_atom_site_aniso_U_13
_atom_site_aniso_U_12
Sc1 0.0470(6) 0.0420(6) 0.0364(6) -0.0035(4) -0.0080(4) -0.0104(5)
Cl1 0.0550(10) 0.1134(16) 0.0903(14) -0.0074(11) -0.0152(9) -0.0258(10)
Cl2 0.130(2) 0.0989(18) 0.213(3) -0.072(2) -0.072(2) 0.0081(15)
O1 0.061(2) 0.055(2) 0.036(2) -0.0073(17) -0.0092(18) -0.0118(18)
O2 0.041(2) 0.064(3) 0.070(3) -0.013(2) 0.0020(19) -0.0124(18)
O3 0.088(3) 0.073(3) 0.036(2) -0.0124(19) 0.000(2) -0.044(2)
O4 0.060(2) 0.048(2) 0.039(2) -0.0003(16) -0.0060(17) -0.0123(18)
O5 0.051(2) 0.065(3) 0.050(2) -0.0076(19) -0.0013(18) -0.0254(19)
O6 0.056(2) 0.054(2) 0.046(2) 0.0070(18) -0.0035(19) -0.0026(19)
O7 0.0368(19) 0.049(2) 0.049(2) -0.0074(17) -0.0083(16) -0.0115(16)
O8 0.062(3) 0.061(3) 0.072(3) -0.018(2) -0.012(2) 0.001(2)
O9 0.104(4) 0.079(3) 0.075(3) 0.002(3) -0.027(3) -0.049(3)
O10 0.086(4) 0.137(6) 0.156(6) -0.003(5) -0.032(4) -0.018(4)
O11 0.208(8) 0.120(6) 0.140(6) 0.001(5) -0.028(6) -0.068(6)
O12 0.141(8) 0.225(11) 0.164(9) -0.006(7) -0.015(6) -0.071(7)
P1 0.0467(8) 0.0515(9) 0.0348(8) -0.0074(6) -0.0046(6) -0.0143(6)
P2 0.0429(8) 0.0463(8) 0.0352(8) 0.0017(6) -0.0049(6) -0.0087(6)
C1 0.044(3) 0.063(4) 0.039(3) -0.003(3) -0.008(2) -0.017(3)
C2 0.054(4) 0.085(5) 0.087(5) -0.008(4) -0.005(4) -0.008(4)
C3 0.076(6) 0.160(10) 0.149(10) -0.005(8) -0.027(6) -0.025(6)
C4 0.124(8) 0.164(11) 0.120(9) -0.043(8) 0.007(7) 0.030(7)
C5 0.103(6) 0.100(6) 0.054(4) -0.011(4) -0.001(4) -0.061(5)
C6 0.159(9) 0.082(6) 0.115(8) 0.011(5) -0.037(7) -0.054(6)
C7 0.102(7) 0.152(9) 0.143(9) -0.060(7) 0.027(6) -0.069(7)
C8 0.074(5) 0.087(5) 0.078(5) -0.021(4) 0.002(4) -0.037(4)
C9 0.143(9) 0.100(7) 0.130(9) 0.011(6) -0.005(7) -0.066(7)
C10 0.101(7) 0.144(9) 0.151(10) 0.000(7) -0.056(6) -0.044(6)
C11 0.058(4) 0.050(4) 0.075(5) 0.000(3) -0.006(3) -0.001(3)
C12 0.105(7) 0.084(6) 0.128(8) -0.027(5) -0.018(6) -0.008(5)
C13 0.076(5) 0.121(7) 0.119(7) -0.015(6) -0.041(5) -0.002(5)
C14 0.130(11) 0.143(11) 0.161(13) -0.014(9) -0.026(9) -0.049(8)

loop_
_atom_type_symbol
_atom_type_description
_atom_type_scat_dispersion_real
_atom_type_scat_dispersion_imag
_atom_type_scat_source
C C 0.0033 0.0016 'International Tables Vol C Tables 4.2.6.8 and 6.1.1.4'
H H 0.0000 0.0000 'International Tables Vol C Tables 4.2.6.8 and 6.1.1.4'
Cl Cl 0.1484 0.1585 'International Tables Vol C Tables 4.2.6.8 and 6.1.1.4'
O O 0.0106 0.0060 'International Tables Vol C Tables 4.2.6.8 and 6.1.1.4'
P P 0.1023 0.0942 'International Tables Vol C Tables 4.2.6.8 and 6.1.1.4'
Sc Sc 0.2519 0.3716 'International Tables Vol C Tables 4.2.6.8 and 6.1.1.4'

loop_
_geom_angle_atom_site_label_1
_geom_angle_atom_site_label_2
_geom_angle_atom_site_label_3
_geom_angle
_geom_angle_site_symmetry_1
_geom_angle_site_symmetry_3
O7 Sc1 O7 78.43(15) 2_666 .
O7 Sc1 O4 90.90(15) 2_666 .
O7 Sc1 O4 94.08(14) . .
O7 Sc1 O1 93.18(15) 2_666 .
O7 Sc1 O1 89.32(14) . .
O4 Sc1 O1 175.14(15) . .
O7 Sc1 O9 173.27(17) 2_666 .
O7 Sc1 O9 95.19(17) . .
O4 Sc1 O9 87.38(17) . .
O1 Sc1 O9 88.86(17) . .
O7 Sc1 O8 95.45(16) 2_666 .
O7 Sc1 O8 173.12(16) . .
O4 Sc1 O8 89.11(15) . .
O1 Sc1 O8 87.88(15) . .
O9 Sc1 O8 91.04(19) . .
O7 Sc1 Sc1 39.40(9) 2_666 2_666
O7 Sc1 Sc1 39.03(10) . 2_666
O4 Sc1 Sc1 93.22(11) . 2_666
O1 Sc1 Sc1 91.60(11) . 2_666
O9 Sc1 Sc1 134.18(15) . 2_666
O8 Sc1 Sc1 134.77(14) . 2_666
P1 O1 Sc1 169.1(3) . .
C2 O2 P1 120.1(4) . .
C5 O3 P1 124.3(4) . .
P2 O4 Sc1 172.6(2) . .
C8 O5 P2 122.0(4) . .
C11 O6 P2 124.5(4) . .
Sc1 O7 Sc1 101.57(15) 2_666 .
Sc1 O7 H7D 129.2 2_666 .
Sc1 O7 H7D 129.2 . .
Sc1 O8 H8D 126.7 . .
Sc1 O8 H8E 124.7 . .
H8D O8 H8E 108.4 . .
Sc1 O9 H9F 124.4 . .
Sc1 O9 H9G 127.1 . .
H9F O9 H9G 108.4 . .
H10F O10 H10G 108.5 . .
H11C O11 H11D 107.8 . .
C14 O12 H12F 99.3 . .
O1 P1 O2 114.9(2) . .
O1 P1 O3 112.2(2) . .
O2 P1 O3 105.3(2) . .
O1 P1 C1 113.4(2) . .
O2 P1 C1 104.0(2) . .
O3 P1 C1 106.2(2) . .
O4 P2 O5 115.4(2) . .
O4 P2 O6 112.9(2) . .
O5 P2 O6 104.6(2) . .
O4 P2 C1 112.1(2) . 2_666
O5 P2 C1 104.4(2) . 2_666
O6 P2 C1 106.7(2) . 2_666
P1 C1 P2 119.0(3) . 2_666
P1 C1 H1A 107.6 . .
P2 C1 H1A 107.6 2_666 .
P1 C1 H1B 107.6 . .
P2 C1 H1B 107.6 2_666 .
H1A C1 H1B 107.0 . .
C3 C2 C4 114.2(8) . .
C3 C2 O2 107.5(7) . .
C4 C2 O2 107.2(6) . .
C3 C2 H2 109.3 . .
C4 C2 H2 109.3 . .
O2 C2 H2 109.3 . .
C2 C3 H3A 109.5 . .
C2 C3 H3B 109.5 . .
H3A C3 H3B 109.5 . .
C2 C3 H3C 109.5 . .
H3A C3 H3C 109.5 . .
H3B C3 H3C 109.5 . .
C2 C4 H4A 109.5 . .
C2 C4 H4B 109.5 . .
H4A C4 H4B 109.5 . .
C2 C4 H4C 109.5 . .
H4A C4 H4C 109.5 . .
H4B C4 H4C 109.5 . .
O3 C5 C7 104.8(7) . .
O3 C5 C6 104.7(6) . .
C7 C5 C6 112.3(7) . .
O3 C5 H5 111.6 . .
C7 C5 H5 111.6 . .
C6 C5 H5 111.6 . .
C5 C6 H6A 109.5 . .
C5 C6 H6B 109.5 . .
H6A C6 H6B 109.5 . .
C5 C6 H6C 109.5 . .
H6A C6 H6C 109.5 . .
H6B C6 H6C 109.5 . .
C5 C7 H7A 109.5 . .
C5 C7 H7B 109.5 . .
H7A C7 H7B 109.5 . .
C5 C7 H7C 109.5 . .
H7A C7 H7C 109.5 . .
H7B C7 H7C 109.5 . .
C10 C8 O5 107.2(7) . .
C10 C8 C9 110.8(7) . .
O5 C8 C9 107.4(6) . .
C10 C8 H8A 110.5 . .
O5 C8 H8A 110.5 . .
C9 C8 H8A 110.5 . .
C8 C9 H9A 109.5 . .
C8 C9 H9B 109.5 . .
H9A C9 H9B 109.5 . .
C8 C9 H9C 109.5 . .
H9A C9 H9C 109.5 . .
H9B C9 H9C 109.5 . .
C8 C10 H10A 109.5 . .
C8 C10 H10B 109.5 . .
H10A C10 H10B 109.5 . .
C8 C10 H10C 109.5 . .
H10A C10 H10C 109.5 . .
H10B C10 H10C 109.5 . .
C12 C11 O6 108.6(6) . .
C12 C11 C13 115.8(6) . .
O6 C11 C13 106.9(6) . .
C12 C11 H11 108.5 . .
O6 C11 H11 108.5 . .
C13 C11 H11 108.5 . .
C11 C12 H12A 109.5 . .
C11 C12 H12B 109.5 . .
H12A C12 H12B 109.5 . .
C11 C12 H12C 109.5 . .
H12A C12 H12C 109.5 . .
H12B C12 H12C 109.5 . .
C11 C13 H13A 109.5 . .
C11 C13 H13B 109.5 . .
H13A C13 H13B 109.5 . .
C11 C13 H13C 109.5 . .
H13A C13 H13C 109.5 . .
H13B C13 H13C 109.5 . .
O12 C14 H14A 109.5 . .
O12 C14 H14B 109.5 . .
H14A C14 H14B 109.5 . .
O12 C14 H14C 109.5 . .
H14A C14 H14C 109.5 . .
H14B C14 H14C 109.5 . .

loop_
_geom_bond_atom_site_label_1
_geom_bond_atom_site_label_2
_geom_bond_distance
_geom_bond_site_symmetry_2
Sc1 O7 2.033(4) 2_666
Sc1 O7 2.050(3) .
Sc1 O4 2.078(4) .
Sc1 O1 2.088(4) .
Sc1 O9 2.117(4) .
Sc1 O8 2.130(4) .
Sc1 Sc1 3.1636(19) 2_666
O1 P1 1.474(4) .
O2 C2 1.484(7) .
O2 P1 1.538(4) .
O3 C5 1.468(8) .
O3 P1 1.547(4) .
O4 P2 1.472(4) .
O5 C8 1.481(8) .
O5 P2 1.544(4) .
O6 C11 1.466(7) .
O6 P2 1.554(4) .
O7 Sc1 2.033(4) 2_666
O7 H7D 0.8499 .
O8 H8D 0.8500 .
O8 H8E 0.8501 .
O9 H9F 0.8500 .
O9 H9G 0.8499 .
O10 H10F 0.8500 .
O10 H10G 0.8500 .
O11 H11C 0.8500 .
O11 H11D 0.8501 .
O12 C14 1.276(12) .
O12 H12F 0.8501 .
P1 C1 1.762(6) .
P2 C1 1.783(6) 2_666
C1 P2 1.783(6) 2_666
C1 H1A 0.9700 .
C1 H1B 0.9700 .
C2 C3 1.460(12) .
C2 C4 1.482(11) .
C2 H2 0.9800 .
C3 H3A 0.9600 .
C3 H3B 0.9600 .
C3 H3C 0.9600 .
C4 H4A 0.9600 .
C4 H4B 0.9600 .
C4 H4C 0.9600 .
C5 C7 1.497(12) .
C5 C6 1.500(11) .
C5 H5 0.9800 .
C6 H6A 0.9600 .
C6 H6B 0.9600 .
C6 H6C 0.9600 .
C7 H7A 0.9600 .
C7 H7B 0.9600 .
C7 H7C 0.9600 .
C8 C10 1.460(11) .
C8 C9 1.490(10) .
C8 H8A 0.9800 .
C9 H9A 0.9600 .
C9 H9B 0.9600 .
C9 H9C 0.9600 .
C10 H10A 0.9600 .
C10 H10B 0.9600 .
C10 H10C 0.9600 .
C11 C12 1.462(10) .
C11 C13 1.513(9) .
C11 H11 0.9800 .
C12 H12A 0.9600 .
C12 H12B 0.9600 .
C12 H12C 0.9600 .
C13 H13A 0.9600 .
C13 H13B 0.9600 .
C13 H13C 0.9600 .
C14 H14A 0.9600 .
C14 H14B 0.9600 .
C14 H14C 0.9600 .

loop_
_geom_torsion_atom_site_label_1
_geom_torsion_atom_site_label_2
_geom_torsion_atom_site_label_3
_geom_torsion_atom_site_label_4
_geom_torsion
_geom_torsion_site_symmetry_1
_geom_torsion_site_symmetry_4
O7 Sc1 O1 P1 3.6(13) 2_666 .
O7 Sc1 O1 P1 -74.8(13) . .
O4 Sc1 O1 P1 150.7(15) . .
O9 Sc1 O1 P1 -170.0(13) . .
O8 Sc1 O1 P1 98.9(13) . .
Sc1 Sc1 O1 P1 -35.8(13) 2_666 .
O7 Sc1 O4 P2 -56(2) 2_666 .
O7 Sc1 O4 P2 22(2) . .
O1 Sc1 O4 P2 156.5(17) . .
O9 Sc1 O4 P2 117(2) . .
O8 Sc1 O4 P2 -152(2) . .
Sc1 Sc1 O4 P2 -17(2) 2_666 .
O7 Sc1 O7 Sc1 0.0 2_666 2_666
O4 Sc1 O7 Sc1 -90.09(16) . 2_666
O1 Sc1 O7 Sc1 93.38(17) . 2_666
O9 Sc1 O7 Sc1 -177.82(17) . 2_666
O8 Sc1 O7 Sc1 27.4(13) . 2_666
Sc1 O1 P1 O2 -54.9(13) . .
Sc1 O1 P1 O3 -175.1(12) . .
Sc1 O1 P1 C1 64.6(13) . .
C2 O2 P1 O1 -49.8(5) . .
C2 O2 P1 O3 74.1(5) . .
C2 O2 P1 C1 -174.4(5) . .
C5 O3 P1 O1 -19.8(6) . .
C5 O3 P1 O2 -145.4(5) . .
C5 O3 P1 C1 104.6(5) . .
Sc1 O4 P2 O5 -79(2) . .
Sc1 O4 P2 O6 161(2) . .
Sc1 O4 P2 C1 41(2) . 2_666
C8 O5 P2 O4 -50.9(5) . .
C8 O5 P2 O6 73.7(5) . .
C8 O5 P2 C1 -174.4(5) . 2_666
C11 O6 P2 O4 -31.9(5) . .
C11 O6 P2 O5 -158.2(5) . .
C11 O6 P2 C1 91.6(5) . 2_666
O1 P1 C1 P2 -62.2(4) . 2_666
O2 P1 C1 P2 63.4(4) . 2_666
O3 P1 C1 P2 174.2(3) . 2_666
P1 O2 C2 C3 115.1(7) . .
P1 O2 C2 C4 -121.7(8) . .
P1 O3 C5 C7 -109.5(6) . .
P1 O3 C5 C6 132.1(5) . .
P2 O5 C8 C10 111.5(7) . .
P2 O5 C8 C9 -129.4(6) . .
P2 O6 C11 C12 109.2(6) . .
P2 O6 C11 C13 -125.2(6) . .
